data_8104535
loop_
_publ_author_name
'Kihara, K.'
'Matsumoto, T.'
'Imamura, M.'

_publ_section_title
;
 Structural change of orthorhombic-I tridymite with temperature: A study
 based on second-order thermal-vibrational parameters : structure at 573 K
;
_journal_name_full 'Zeitschrift fur Kristallographie'
_journal_page_first 27
_journal_page_last 38
_journal_volume 177
_journal_year 1986
_chemical_formula_sum 'O2 Si'
_chemical_name_common tridymite
_chemical_name_mineral 'tridymite OC at 573 K'
_space_group_IT_number 20
_space_group_name_H-M_alt 'C 2 2 21'
_symmetry_space_group_name_Hall 'C 2c 2'
_symmetry_space_group_name_H-M 'C 2 2 21'
_cell_angle_alpha 90
_cell_angle_beta 90
_cell_angle_gamma 90
_cell_formula_units_Z 8
_cell_length_a 8.764(14)
_cell_length_b 5.039(6)
_cell_length_c 8.235(7)
_cell_volume 363.7(8)
_diffrn_ambient_temperature 573
_cod_data_source_file tridymite-OC-573K.cif
_cod_data_source_block tridymite-OC-573K
_cod_depositor_comments
;I added measured temperature tag as there is a series of data with
 different temperature.
;
_cod_original_formula_sum 'Si O2'
_cod_database_code 8104535

loop_
_space_group_symop_operation_xyz
'x, y, z'
'-x, -y, z+1/2'
'-x, y, -z+1/2'
'x, -y, -z'
'x+1/2, y+1/2, z'
'-x+1/2, -y+1/2, z+1/2'
'-x+1/2, y+1/2, -z+1/2'
'x+1/2, -y+1/2, -z'

loop_
_atom_site_label
_atom_site_occupancy
_atom_site_fract_x
_atom_site_fract_y
_atom_site_fract_z
_atom_site_adp_type
_atom_site_B_iso_or_equiv
_atom_site_type_symbol
Si 1.0 0.1682(3) 0.5352(5) 0.1880(4) Biso 3.141382 Si
O1 1.0 0.3273(16) 0.000000 0.500000 Biso 7.363160 O
O2 1.0 0.000000 0.5572(56) 0.250000 Biso 9.471684 O
O3 1.0 0.2533(16) 0.3030(21) 0.2716(16) Biso 8.549700 O

loop_
_atom_site_aniso_label
_atom_site_aniso_U_11
_atom_site_aniso_U_22
_atom_site_aniso_U_33
_atom_site_aniso_U_12
_atom_site_aniso_U_13
_atom_site_aniso_U_23
Si 0.04319 0.03872 0.03745 0.00291 0.00110 -0.00252
O1 0.11557 0.12400 0.04020 0.00000 0.00000 0.01661
O2 0.04514 0.19244 0.12231 0.00000 -0.00146 0.00000
O3 0.14164 0.07602 0.10719 0.04654 -0.01499 0.02144
